data_2204773
loop_
_publ_author_name
'Chopra, Deepak'
'Mohan, T. P.'
'Rao, K. S.'
'Guru Row, T. N.'

_publ_section_title
;
 2-(2,4-Dichlorophenyl)-1-(1<i>H</i>-1,2,4-triazol-1-yl)hexan-2-ol
 (hexaconazole)
;
_journal_issue 12
_journal_name_full 'Acta Crystallographica Section E'
_journal_page_first o2410
_journal_page_last o2412
_journal_paper_doi 10.1107/S1600536804029800
_journal_volume 60
_journal_year 2004
_chemical_formula_iupac 'C14 H17 Cl2 N3 O'
_chemical_formula_moiety 'C14 H17 Cl2 N3 O'
_chemical_formula_sum 'C14 H17 Cl2 N3 O'
_chemical_formula_weight 314.21
_chemical_name_systematic
;
2-(2,4-dichlorophenyl)-1-(1H-1,2,4-triazol-1-yl)hexan-2-ol
;
_space_group_IT_number 14
_symmetry_cell_setting monoclinic
_symmetry_space_group_name_Hall '-P 2ybc'
_symmetry_space_group_name_H-M 'P 1 21/c 1'
_atom_sites_solution_hydrogens geom
_atom_sites_solution_primary direct
_atom_sites_solution_secondary difmap
_cell_angle_alpha 90
_cell_angle_beta 106.526(9)
_cell_angle_gamma 90
_cell_formula_units_Z 4
_cell_length_a 10.895(6)
_cell_length_b 11.006(6)
_cell_length_c 13.595(8)
_cell_measurement_reflns_used 788
_cell_measurement_temperature 293(2)
_cell_measurement_theta_max 25.2
_cell_measurement_theta_min 1.6
_cell_volume 1562.8(15)
_computing_cell_refinement SMART
_computing_data_collection 'SMART (Bruker, 2000)'
_computing_data_reduction 'SAINT (Bruker, 2000)'
_computing_molecular_graphics 'ORTEP-3 for Windows (Farrugia, 1997) and CAMERON (Watkin, 1993)'
_computing_publication_material 'PLATON (Spek, 1990)'
_computing_structure_refinement 'SHELXL97 (Sheldrick, 1997)'
_computing_structure_solution 'SIR92 (Altomare et al., 1993)'
_diffrn_ambient_temperature 293(2)
_diffrn_measured_fraction_theta_full 0.999
_diffrn_measured_fraction_theta_max 0.999
_diffrn_measurement_device_type 'Bruker SMART CCD area-detector'
_diffrn_measurement_method '\f and \w'
_diffrn_radiation_monochromator graphite
_diffrn_radiation_source 'fine-focus sealed tube'
_diffrn_radiation_type MoK\a
_diffrn_radiation_wavelength 0.71073
_diffrn_reflns_av_R_equivalents 0.0152
_diffrn_reflns_av_sigmaI/netI 0.0132
_diffrn_reflns_limit_h_max 13
_diffrn_reflns_limit_h_min -13
_diffrn_reflns_limit_k_max 13
_diffrn_reflns_limit_k_min -13
_diffrn_reflns_limit_l_max 16
_diffrn_reflns_limit_l_min -15
_diffrn_reflns_number 11231
_diffrn_reflns_reduction_process
;
 ?
;
_diffrn_reflns_theta_full 25.35
_diffrn_reflns_theta_max 25.35
_diffrn_reflns_theta_min 1.95
_exptl_absorpt_coefficient_mu 0.414
_exptl_absorpt_correction_T_max 0.9217
_exptl_absorpt_correction_T_min 0.8858
_exptl_absorpt_correction_type multi-scan
_exptl_absorpt_process_details '(SADABS; Sheldrick, 1996)'
_exptl_crystal_colour colorless
_exptl_crystal_density_diffrn 1.335
_exptl_crystal_density_method 'Not Measured'
_exptl_crystal_description block
_exptl_crystal_F_000 656
_exptl_crystal_size_max 0.30
_exptl_crystal_size_mid 0.25
_exptl_crystal_size_min 0.20
_refine_diff_density_max 0.349
_refine_diff_density_min -0.329
_refine_ls_extinction_method none
_refine_ls_goodness_of_fit_ref 1.045
_refine_ls_hydrogen_treatment refall
_refine_ls_matrix_type full
_refine_ls_number_parameters 249
_refine_ls_number_reflns 2867
_refine_ls_number_restraints 0
_refine_ls_restrained_S_all 1.045
_refine_ls_R_factor_all 0.0431
_refine_ls_R_factor_gt 0.0376
_refine_ls_shift/su_max 0.000
_refine_ls_shift/su_mean 0.000
_refine_ls_structure_factor_coef Fsqd
_refine_ls_weighting_details 'calc w = 1/[\s^2^(Fo^2^)+(0.0469P)^2^+0.5742P] where P = (Fo^2^+2Fc^2^)/3'
_refine_ls_weighting_scheme calc
_refine_ls_wR_factor_gt 0.0959
_refine_ls_wR_factor_ref 0.1001
_reflns_number_gt 2509
_reflns_number_total 2867
_reflns_threshold_expression I>2\s(I)
_cod_data_source_file ob6438.cif
_cod_data_source_block I
_cod_original_cell_volume 1562.9(15)
_cod_original_sg_symbol_H-M 'P 21/c'
_cod_database_code 2204773
_cod_database_fobs_code 2204773

loop_
_symmetry_equiv_pos_as_xyz
x,y,z
-x,1/2+y,1/2-z
-x,-y,-z
x,1/2-y,1/2+z

loop_
_atom_site_label
_atom_site_fract_x
_atom_site_fract_y
_atom_site_fract_z
_atom_site_U_iso_or_equiv
_atom_site_adp_type
_atom_site_calc_flag
_atom_site_occupancy
_atom_site_type_symbol
H1O 0.451(2) 0.327(2) 0.1313(18) 0.069(7) Uiso d 1 H
Cl1 -0.00431(4) 0.20183(5) -0.01856(4) 0.06447(18) Uani d 1 Cl
Cl2 0.13472(7) -0.11878(6) -0.25756(5) 0.0899(2) Uani d 1 Cl
O1 0.42849(13) 0.27230(14) 0.09522(12) 0.0603(4) Uani d 1 O
N1 0.31708(14) 0.10339(14) 0.20512(11) 0.0500(4) Uani d 1 N
N2 0.24677(18) 0.00226(16) 0.17317(14) 0.0664(5) Uani d 1 N
N3 0.44610(19) -0.0471(2) 0.26484(16) 0.0785(6) Uani d 1 N
C1 0.1796(2) -0.00740(17) -0.16300(15) 0.0570(5) Uani d 1 C
C2 0.08621(19) 0.04991(17) -0.13092(14) 0.0537(4) Uani d 1 C
C3 0.12195(16) 0.13788(15) -0.05555(13) 0.0453(4) Uani d 1 C
C4 0.24868(15) 0.17190(15) -0.01137(12) 0.0422(4) Uani d 1 C
C5 0.33865(19) 0.11104(17) -0.04784(15) 0.0523(4) Uani d 1 C
C6 0.3059(2) 0.02200(19) -0.12209(16) 0.0601(5) Uani d 1 C
C7 0.29329(16) 0.26597(16) 0.07447(13) 0.0465(4) Uani d 1 C
C8 0.2636(2) 0.22263(18) 0.17286(15) 0.0532(4) Uani d 1 C
C9 0.3286(3) -0.0845(2) 0.2104(2) 0.0759(6) Uani d 1 C
C10 0.4337(2) 0.0721(2) 0.25928(17) 0.0673(6) Uani d 1 C
C11 0.2348(2) 0.39343(17) 0.04730(16) 0.0544(5) Uani d 1 C
C12 0.2410(3) 0.4430(2) -0.05493(19) 0.0721(6) Uani d 1 C
C13 0.1957(3) 0.5750(2) -0.0726(2) 0.0753(7) Uani d 1 C
C14 0.2852(3) 0.6656(3) -0.0076(3) 0.0847(8) Uani d 1 C
H2 0.002(2) 0.031(2) -0.1582(16) 0.063(6) Uiso d 1 H
H5 0.424(2) 0.1321(19) -0.0200(16) 0.059(6) Uiso d 1 H
H6 0.369(2) -0.016(2) -0.1419(18) 0.070(7) Uiso d 1 H
H8A 0.174(2) 0.2181(18) 0.1650(14) 0.053(5) Uiso d 1 H
H8B 0.299(2) 0.275(2) 0.2246(17) 0.065(6) Uiso d 1 H
H9 0.307(3) -0.167(3) 0.201(2) 0.092(8) Uiso d 1 H
H10 0.496(2) 0.130(2) 0.2889(19) 0.079(7) Uiso d 1 H
H11A 0.278(2) 0.447(2) 0.1016(17) 0.063(6) Uiso d 1 H
H11B 0.147(2) 0.394(2) 0.0469(17) 0.067(6) Uiso d 1 H
H12A 0.330(2) 0.443(2) -0.0498(17) 0.069(7) Uiso d 1 H
H12B 0.193(3) 0.389(3) -0.110(2) 0.107(10) Uiso d 1 H
H13A 0.108(3) 0.584(2) -0.063(2) 0.091(8) Uiso d 1 H
H13B 0.184(3) 0.595(3) -0.141(3) 0.114(11) Uiso d 1 H
H14A 0.298(3) 0.654(3) 0.070(3) 0.116(11) Uiso d 1 H
H14B 0.258(3) 0.744(3) -0.026(2) 0.098(9) Uiso d 1 H
H14C 0.367(4) 0.657(3) -0.012(3) 0.122(11) Uiso d 1 H

loop_
_atom_site_aniso_label
_atom_site_aniso_U_11
_atom_site_aniso_U_22
_atom_site_aniso_U_33
_atom_site_aniso_U_12
_atom_site_aniso_U_13
_atom_site_aniso_U_23
Cl1 0.0429(3) 0.0724(3) 0.0784(4) 0.0071(2) 0.0177(2) -0.0060(3)
Cl2 0.1184(6) 0.0705(4) 0.0753(4) -0.0070(3) 0.0187(4) -0.0304(3)
O1 0.0459(7) 0.0576(8) 0.0746(9) -0.0090(6) 0.0128(6) -0.0158(7)
N1 0.0465(8) 0.0549(9) 0.0447(8) 0.0004(7) 0.0066(6) 0.0030(7)
N2 0.0625(10) 0.0564(10) 0.0721(11) -0.0062(8) 0.0057(8) 0.0076(8)
N3 0.0641(11) 0.0798(13) 0.0918(14) 0.0191(10) 0.0227(10) 0.0316(11)
C1 0.0747(13) 0.0446(10) 0.0495(10) -0.0012(9) 0.0141(9) -0.0049(8)
C2 0.0522(11) 0.0500(10) 0.0532(10) -0.0035(8) 0.0058(8) 0.0012(8)
C3 0.0441(9) 0.0431(9) 0.0482(9) 0.0047(7) 0.0126(7) 0.0036(7)
C4 0.0448(8) 0.0380(8) 0.0443(9) 0.0028(7) 0.0136(7) 0.0029(7)
C5 0.0474(10) 0.0522(10) 0.0587(11) 0.0022(8) 0.0174(8) -0.0029(9)
C6 0.0691(13) 0.0563(12) 0.0610(12) 0.0100(10) 0.0284(10) -0.0066(9)
C7 0.0437(9) 0.0445(9) 0.0512(9) -0.0011(7) 0.0132(7) -0.0045(7)
C8 0.0560(11) 0.0537(11) 0.0482(10) 0.0045(9) 0.0119(8) -0.0052(9)
C9 0.0827(16) 0.0573(14) 0.0858(16) 0.0023(12) 0.0207(13) 0.0135(12)
C10 0.0488(11) 0.0790(16) 0.0662(13) -0.0015(11) 0.0035(9) 0.0141(11)
C11 0.0625(12) 0.0436(10) 0.0602(12) 0.0017(9) 0.0224(9) -0.0054(9)
C12 0.0999(19) 0.0535(13) 0.0688(14) 0.0126(12) 0.0336(13) 0.0046(11)
C13 0.101(2) 0.0542(13) 0.0742(15) 0.0134(12) 0.0303(14) 0.0117(11)
C14 0.0871(19) 0.0566(14) 0.119(2) 0.0035(13) 0.0434(17) 0.0093(15)

loop_
_atom_type_symbol
_atom_type_description
_atom_type_scat_dispersion_real
_atom_type_scat_dispersion_imag
_atom_type_scat_source
O O 0.0106 0.0060 'International Tables Vol C Tables 4.2.6.8 and 6.1.1.4'
N N 0.0061 0.0033 'International Tables Vol C Tables 4.2.6.8 and 6.1.1.4'
Cl Cl 0.1484 0.1585 'International Tables Vol C Tables 4.2.6.8 and 6.1.1.4'
H H 0.0000 0.0000 'International Tables Vol C Tables 4.2.6.8 and 6.1.1.4'
C C 0.0033 0.0016 'International Tables Vol C Tables 4.2.6.8 and 6.1.1.4'

loop_
_geom_angle_atom_site_label_1
_geom_angle_atom_site_label_2
_geom_angle_atom_site_label_3
_geom_angle
C7 O1 H1O 106.4(18)
C10 N1 N2 109.40(18)
C10 N1 C8 130.08(18)
N2 N1 C8 120.36(16)
C5 C4 C3 115.49(16)
C5 C4 C7 119.62(16)
C3 C4 C7 124.86(15)
C1 C2 C3 118.70(18)
C1 C2 H2 121.3(14)
C3 C2 H2 120.0(14)
C9 N2 N1 102.46(19)
C2 C3 C4 122.96(16)
C2 C3 Cl1 114.70(14)
C4 C3 Cl1 122.34(14)
C6 C5 C4 122.79(19)
C6 C5 H5 119.9(13)
C4 C5 H5 117.4(13)
N1 C8 C7 112.17(16)
N1 C8 H8A 107.3(12)
C7 C8 H8A 112.4(12)
N1 C8 H8B 107.2(14)
C7 C8 H8B 109.2(14)
H8A C8 H8B 108.3(18)
O1 C7 C4 105.71(14)
O1 C7 C8 107.76(15)
C4 C7 C8 110.68(15)
O1 C7 C11 109.74(15)
C4 C7 C11 114.36(15)
C8 C7 C11 108.39(15)
C12 C11 C7 115.15(17)
C12 C11 H11B 107.4(14)
C7 C11 H11B 110.5(13)
C12 C11 H11A 110.3(13)
C7 C11 H11A 107.1(13)
H11B C11 H11A 106.1(18)
C10 N3 C9 101.94(19)
C1 C6 C5 119.12(19)
C1 C6 H6 121.9(15)
C5 C6 H6 119.0(15)
C6 C1 C2 120.93(18)
C6 C1 Cl2 120.34(16)
C2 C1 Cl2 118.73(17)
C11 C12 C13 112.9(2)
C11 C12 H12A 104.1(14)
C13 C12 H12A 106.8(15)
C11 C12 H12B 109.1(18)
C13 C12 H12B 112.3(18)
H12A C12 H12B 111(2)
C13 C14 H14C 112(2)
C13 C14 H14B 111.1(18)
H14C C14 H14B 109(3)
C13 C14 H14A 113.6(18)
H14C C14 H14A 102(3)
H14B C14 H14A 109(3)
N3 C10 N1 111.0(2)
N3 C10 H10 127.4(15)
N1 C10 H10 121.7(15)
C14 C13 C12 114.4(3)
C14 C13 H13B 109(2)
C12 C13 H13B 109(2)
C14 C13 H13A 109.9(16)
C12 C13 H13A 110.6(16)
H13B C13 H13A 104(2)
N2 C9 N3 115.2(2)
N2 C9 H9 122.5(17)
N3 C9 H9 122.3(17)

loop_
_geom_bond_atom_site_label_1
_geom_bond_atom_site_label_2
_geom_bond_distance
_geom_bond_publ_flag
Cl1 C3 1.7418(19) ?
Cl2 C1 1.743(2) ?
O1 C7 1.420(2) ?
O1 H1O 0.77(3) ?
N1 C10 1.321(3) yes
N1 N2 1.351(2) yes
N1 C8 1.452(3) yes
C4 C5 1.390(3) ?
C4 C3 1.391(2) ?
C4 C7 1.532(2) ?
C2 C1 1.370(3) ?
C2 C3 1.383(3) ?
C2 H2 0.91(2) ?
N2 C9 1.306(3) yes
C5 C6 1.379(3) ?
C5 H5 0.92(2) ?
C8 C7 1.539(3) ?
C8 H8A 0.96(2) ?
C8 H8B 0.91(2) ?
C7 C11 1.542(3) ?
C11 C12 1.513(3) ?
C11 H11B 0.95(2) ?
C11 H11A 0.96(2) ?
N3 C10 1.319(3) yes
N3 C9 1.348(3) yes
C6 C1 1.368(3) ?
C6 H6 0.90(2) ?
C12 C13 1.531(3) ?
C12 H12A 0.96(2) ?
C12 H12B 0.98(3) ?
C14 C13 1.494(4) ?
C14 H14C 0.92(4) ?
C14 H14B 0.93(3) ?
C14 H14A 1.03(3) ?
C10 H10 0.94(3) ?
C13 H13B 0.93(3) ?
C13 H13A 1.00(3) ?
C9 H9 0.94(3) ?

loop_
_geom_hbond_atom_site_label_D
_geom_hbond_atom_site_label_H
_geom_hbond_atom_site_label_A
_geom_hbond_site_symmetry_A
_geom_hbond_distance_DH
_geom_hbond_distance_HA
_geom_hbond_distance_DA
_geom_hbond_angle_DHA
_geom_hbond_publ_flag
O1 H1O N3 2_655 0.77(2) 2.07(2) 2.821(3) 166(2) yes
C8 H8A Cl1 . 0.96(2) 2.70(2) 3.320(3) 123(2) yes
C11 H11B Cl1 . 0.95(3) 2.67(2) 3.272(3) 122(2) yes

loop_
_geom_torsion_atom_site_label_1
_geom_torsion_atom_site_label_2
_geom_torsion_atom_site_label_3
_geom_torsion_atom_site_label_4
_geom_torsion
_geom_torsion_publ_flag
C10 N1 N2 C9 -0.6(2) ?
C8 N1 N2 C9 175.29(19) ?
C1 C2 C3 C4 0.7(3) ?
C1 C2 C3 Cl1 -178.46(15) ?
C5 C4 C3 C2 -0.2(3) ?
C7 C4 C3 C2 -178.07(17) ?
C5 C4 C3 Cl1 178.90(13) ?
C7 C4 C3 Cl1 1.0(2) ?
C3 C4 C5 C6 -0.6(3) ?
C7 C4 C5 C6 177.44(18) ?
C10 N1 C8 C7 83.2(3) ?
N2 N1 C8 C7 -91.8(2) yes
C5 C4 C7 O1 2.5(2) ?
C3 C4 C7 O1 -179.72(16) ?
C5 C4 C7 C8 -113.95(18) ?
C3 C4 C7 C8 63.9(2) yes
C5 C4 C7 C11 123.30(18) ?
C3 C4 C7 C11 -58.9(2) ?
N1 C8 C7 O1 -60.4(2) ?
N1 C8 C7 C4 54.7(2) yes
N1 C8 C7 C11 -179.15(16) ?
O1 C7 C11 C12 69.8(2) ?
C4 C7 C11 C12 -48.7(3) ?
C8 C7 C11 C12 -172.7(2) yes
C4 C5 C6 C1 0.8(3) ?
C5 C6 C1 C2 -0.3(3) ?
C5 C6 C1 Cl2 179.58(16) ?
C3 C2 C1 C6 -0.5(3) ?
C3 C2 C1 Cl2 179.71(14) ?
C7 C11 C12 C13 -173.4(2) yes
C9 N3 C10 N1 -0.2(3) ?
N2 N1 C10 N3 0.5(3) ?
C8 N1 C10 N3 -174.89(19) ?
C11 C12 C13 C14 71.1(3) yes
N1 N2 C9 N3 0.6(3) ?
C10 N3 C9 N2 -0.3(3) ?

loop_
_cod_related_entry_id
_cod_related_entry_database
_cod_related_entry_code
1 ChemSpider 59833
